data_4347416
loop_
_publ_author_name
'Fu, Hong-Ru'
'Zhang, Jian'

_publ_section_title
;
 Selective Sorption of Light Hydrocarbons on a Family of Metal-Organic
 Frameworks with Different Imidazolate Pillars.
;
_journal_issue 8
_journal_name_full 'Inorganic chemistry'
_journal_page_first 3928
_journal_page_last 3932
_journal_paper_doi 10.1021/acs.inorgchem.6b00136
_journal_volume 55
_journal_year 2016
_chemical_formula_sum 'C36 H19 N3 O6 Zn2'
_chemical_formula_weight 720.23
_space_group_IT_number 15
_space_group_name_Hall '-C 2yc'
_space_group_name_H-M_alt 'C 1 2/c 1'
_symmetry_cell_setting monoclinic
_symmetry_space_group_name_H-M 'C 1 2/c 1'
_atom_sites_solution_hydrogens geom
_atom_sites_solution_primary direct
_atom_sites_solution_secondary difmap
_audit_creation_method SHELXL-97
_audit_update_record
;   
2015-12-06 deposited with the CCDC.
2015-12-07 downloaded from the CCDC.
;
_cell_angle_alpha 90.00
_cell_angle_beta 92.046(7)
_cell_angle_gamma 90.00
_cell_formula_units_Z 4
_cell_length_a 17.1126(15)
_cell_length_b 27.766(3)
_cell_length_c 9.3275(6)
_cell_measurement_reflns_used 3479
_cell_measurement_temperature 100(2)
_cell_measurement_theta_max 74.3510
_cell_measurement_theta_min 2.9940
_cell_volume 4429.1(7)
_computing_cell_refinement 'Bruker FRAMBO'
_computing_data_collection 'Bruker FRAMBO'
_computing_data_reduction 'Bruker SAINT'
_computing_molecular_graphics 'Bruker SHELXTL'
_computing_publication_material 'Bruker SHELXTL'
_computing_structure_refinement 'SHELXL-97 (Sheldrick, 1997)'
_computing_structure_solution 'SHELXS-97 (Sheldrick, 1990)'
_diffrn_ambient_temperature 100(2)
_diffrn_detector_area_resol_mean none
_diffrn_measured_fraction_theta_full 0.963
_diffrn_measured_fraction_theta_max 0.963
_diffrn_measurement_device_type 'multiwire proportional'
_diffrn_measurement_method 'phi and omega scans'
_diffrn_radiation_monochromator graphite
_diffrn_radiation_source 'fine-focus sealed tube'
_diffrn_radiation_type CuK\a
_diffrn_radiation_wavelength 1.54178
_diffrn_reflns_av_R_equivalents 0.0371
_diffrn_reflns_av_sigmaI/netI 0.0452
_diffrn_reflns_limit_h_max 21
_diffrn_reflns_limit_h_min -19
_diffrn_reflns_limit_k_max 33
_diffrn_reflns_limit_k_min -34
_diffrn_reflns_limit_l_max 11
_diffrn_reflns_limit_l_min -7
_diffrn_reflns_number 8289
_diffrn_reflns_theta_full 74.83
_diffrn_reflns_theta_max 74.83
_diffrn_reflns_theta_min 3.03
_diffrn_standards_decay_% none
_diffrn_standards_interval_count none
_diffrn_standards_interval_time none
_diffrn_standards_number none
_exptl_absorpt_coefficient_mu 1.641
_exptl_absorpt_correction_T_max 0.756
_exptl_absorpt_correction_T_min 0.720
_exptl_absorpt_correction_type multi-scan
_exptl_crystal_colour colorness
_exptl_crystal_density_diffrn 1.080
_exptl_crystal_density_method 'not measured'
_exptl_crystal_description block
_exptl_crystal_F_000 1455.8
_exptl_crystal_size_max 0.2
_exptl_crystal_size_mid 0.2
_exptl_crystal_size_min 0.2
_platon_squeeze_details
;
;
_refine_diff_density_max 1.474
_refine_diff_density_min -1.311
_refine_diff_density_rms 0.148
_refine_ls_extinction_method none
_refine_ls_goodness_of_fit_ref 1.038
_refine_ls_hydrogen_treatment mixed
_refine_ls_matrix_type full
_refine_ls_number_parameters 287
_refine_ls_number_reflns 4404
_refine_ls_number_restraints 858
_refine_ls_restrained_S_all 1.064
_refine_ls_R_factor_all 0.1233
_refine_ls_R_factor_gt 0.1102
_refine_ls_shift/su_max 0.000
_refine_ls_shift/su_mean 0.000
_refine_ls_structure_factor_coef Fsqd
_refine_ls_weighting_details 'calc w=1/[\s^2^(Fo^2^)+(0.2000P)^2^+14.0000P] where P=(Fo^2^+2Fc^2^)/3'
_refine_ls_weighting_scheme calc
_refine_ls_wR_factor_gt 0.3043
_refine_ls_wR_factor_ref 0.3208
_reflns_number_gt 3414
_reflns_number_total 4573
_reflns_threshold_expression >2sigma(I)
_cod_data_source_file ic6b00136_si_002.cif
_cod_data_source_block 1-buim
_cod_depositor_comments
;
The following automatic conversions were performed:

data item '_symmetry_cell_setting' value 'Monoclinic' was changed to
'monoclinic' in accordance with the
/home/saulius/struct/COD-crude-data/automatic-downloads/DataCite-retrospective/ACS/depositions/lib/dictionaries/cif_core.dic
dictionary named 'cif_core.dic' version 2.4.2 last updated on
2011-04-26.

Automatic conversion script
Id: cif_fix_values 6909 2019-04-08 15:41:33Z antanas 
;
_cod_original_cell_volume 4429.1(6)
_cod_original_sg_symbol_H-M C2/c
_cod_database_code 4347416

loop_
_symmetry_equiv_pos_as_xyz
'x, y, z'
'-x, y, -z+1/2'
'x+1/2, y+1/2, z'
'-x+1/2, y+1/2, -z+1/2'
'-x, -y, -z'
'x, -y, z-1/2'
'-x+1/2, -y+1/2, -z'
'x+1/2, -y+1/2, z-1/2'

loop_
_atom_site_label
_atom_site_type_symbol
_atom_site_fract_x
_atom_site_fract_y
_atom_site_fract_z
_atom_site_U_iso_or_equiv
_atom_site_adp_type
_atom_site_occupancy
_atom_site_symmetry_multiplicity
_atom_site_calc_flag
_atom_site_refinement_flags
Zn1 Zn 0.00208(4) 0.29269(3) -0.07153(7) 0.0570(4) Uani 1 1 d U
C22 C 0.0000 0.2936(3) 0.2500 0.0638(18) Uani 1 2 d SU
C14 C 0.5000 0.4967(3) -0.2500 0.0570(15) Uani 1 2 d SU
C11 C 0.4287(4) 0.4208(2) -0.2478(6) 0.0615(12) Uani 1 1 d U
C17 C 0.5085(5) 0.6253(2) -0.3760(7) 0.0724(15) Uani 1 1 d U
H17 H 0.5149 0.6416 -0.4619 0.087 Uiso 1 1 calc R
C12 C 0.5000 0.3967(3) -0.2500 0.0615(16) Uani 1 2 d SU
C13 C 0.4294(4) 0.4712(2) -0.2473(6) 0.0624(12) Uani 1 1 d U
O3 O 0.5036(3) 0.72464(17) -0.3673(5) 0.0783(12) Uani 1 1 d U
C15 C 0.5000 0.5503(3) -0.2500 0.0552(15) Uani 1 2 d SU
C18 C 0.5000 0.6513(3) -0.2500 0.0567(15) Uani 1 2 d SU
C19 C 0.5000 0.7044(3) -0.2500 0.0605(17) Uani 1 2 d SU
C4 C 0.3533(4) 0.3952(2) -0.2470(6) 0.0650(12) Uani 1 1 d U
C16 C 0.5076(4) 0.5763(2) -0.3754(6) 0.0700(14) Uani 1 1 d U
H16 H 0.5122 0.5598 -0.4615 0.084 Uiso 1 1 calc R
C0AA C 0.2071(4) 0.3496(3) -0.2451(7) 0.0718(14) Uani 1 1 d U
C1 C 0.1293(4) 0.3264(2) -0.2438(7) 0.0708(13) Uani 1 1 d U
O2 O 0.1035(4) 0.3151(3) -0.1279(6) 0.1014(15) Uani 1 1 d U
N1 N -0.0001(6) 0.2804(3) 0.1320(8) 0.111(2) Uani 1 1 d U
O1 O 0.0913(4) 0.3238(3) -0.3607(6) 0.1061(16) Uani 1 1 d U
C6 C 0.2610(9) 0.3421(6) -0.1447(15) 0.077(2) Uani 0.50 1 d PU
H6 H 0.2495 0.3217 -0.0695 0.092 Uiso 0.50 1 calc PR
C7 C 0.2234(9) 0.3815(6) -0.3565(16) 0.080(2) Uani 0.50 1 d PU
H7 H 0.1859 0.3876 -0.4289 0.096 Uiso 0.50 1 calc PR
C8 C 0.2957(6) 0.4040(4) -0.3582(10) 0.0976(17) Uani 1 1 d U
H8 H 0.3066 0.4251 -0.4324 0.117 Uiso 0.50 1 calc PR
C5 C 0.3332(9) 0.3628(5) -0.1448(15) 0.074(2) Uani 0.50 1 d PU
H5 H 0.3699 0.3546 -0.0729 0.089 Uiso 0.50 1 calc PR
C2 C 0.2582(10) 0.3440(6) -0.3477(16) 0.085(2) Uani 0.50 1 d PU
H2 H 0.2431 0.3252 -0.4263 0.102 Uiso 0.50 1 calc PR
C9 C 0.2325(11) 0.3803(7) -0.1300(18) 0.089(2) Uani 0.50 1 d PU
H9 H 0.2000 0.3854 -0.0537 0.106 Uiso 0.50 1 calc PR
C3 C 0.3317(10) 0.3640(6) -0.3464(16) 0.082(2) Uani 0.50 1 d PU
H3 H 0.3664 0.3554 -0.4165 0.098 Uiso 0.50 1 calc PR
C10 C 0.3027(10) 0.4019(6) -0.1302(17) 0.083(2) Uani 0.50 1 d PU
H10 H 0.3184 0.4215 -0.0536 0.100 Uiso 0.50 1 calc PR
C25 C -0.2394(15) 0.3494(10) 0.244(3) 0.121(4) Uani 0.50 1 d PU
C23 C -0.0770(12) 0.3344(8) 0.246(2) 0.099(3) Uani 0.50 1 d PU
H23A H -0.0739 0.3546 0.3303 0.119 Uiso 0.50 1 calc PR
H23B H -0.0740 0.3549 0.1618 0.119 Uiso 0.50 1 calc PR
C27 C -0.2899(12) 0.3985(10) 0.247(3) 0.122(6) Uani 0.50 1 d PU
H27A H -0.3103 0.4056 0.1519 0.183 Uiso 0.25 1 calc PR
H27B H -0.2571 0.4245 0.2802 0.183 Uiso 0.25 1 calc PR
H27C H -0.3324 0.3946 0.3102 0.183 Uiso 0.25 1 calc PR
C26 C -0.2891(14) 0.3115(11) 0.238(3) 0.131(6) Uani 0.50 1 d PU
H26A H -0.2697 0.2867 0.3018 0.196 Uiso 0.25 1 calc PR
H26B H -0.2931 0.2992 0.1421 0.196 Uiso 0.25 1 calc PR
H26C H -0.3398 0.3217 0.2673 0.196 Uiso 0.25 1 calc PR
C24 C -0.1583(13) 0.3052(9) 0.240(2) 0.109(3) Uani 0.50 1 d PU
H24A H -0.1605 0.2837 0.3216 0.131 Uiso 0.50 1 calc PR
H24B H -0.1626 0.2861 0.1530 0.131 Uiso 0.50 1 calc PR
N3 N 0.3586(9) 0.4979(5) -0.2464(19) 0.068(4) Uani 0.33 1 d P
C20 C -0.0665(12) 0.2432(7) 0.180(2) 0.100(3) Uani 0.50 1 d PU
C21 C 0.0721(13) 0.2450(8) 0.189(2) 0.103(3) Uani 0.50 1 d PU
N2 N 0.5000 0.3446(9) -0.2500 0.070(5) Uiso 0.33 2 d SP

loop_
_atom_site_aniso_label
_atom_site_aniso_U_11
_atom_site_aniso_U_22
_atom_site_aniso_U_33
_atom_site_aniso_U_23
_atom_site_aniso_U_13
_atom_site_aniso_U_12
Zn1 0.0692(6) 0.0697(6) 0.0323(5) -0.0018(3) 0.0060(3) -0.0010(3)
C22 0.094(5) 0.064(4) 0.035(3) 0.000 0.015(3) 0.000
C14 0.075(4) 0.057(3) 0.039(3) 0.000 0.010(3) 0.000
C11 0.076(3) 0.064(3) 0.045(2) -0.004(2) 0.010(2) -0.011(2)
C17 0.112(4) 0.063(3) 0.042(3) 0.000(2) 0.015(3) -0.007(3)
C12 0.079(4) 0.065(3) 0.041(3) 0.000 0.012(3) 0.000
C13 0.075(3) 0.065(3) 0.048(2) -0.002(2) 0.011(2) -0.004(2)
O3 0.123(4) 0.060(2) 0.053(2) 0.0038(19) 0.015(2) -0.001(2)
C15 0.069(3) 0.056(3) 0.041(3) 0.000 0.010(3) 0.000
C18 0.078(4) 0.052(3) 0.041(3) 0.000 0.009(3) 0.000
C19 0.076(4) 0.057(4) 0.049(4) 0.000 0.003(3) 0.000
C4 0.077(3) 0.063(3) 0.055(2) -0.004(2) 0.010(2) -0.008(2)
C16 0.108(4) 0.060(3) 0.043(3) -0.006(2) 0.013(3) -0.004(3)
C0AA 0.082(3) 0.071(3) 0.063(3) -0.003(2) 0.009(2) -0.016(3)
C1 0.085(3) 0.068(3) 0.060(3) -0.002(2) 0.005(2) -0.010(3)
O2 0.099(3) 0.132(4) 0.073(3) 0.012(3) 0.006(2) -0.036(3)
N1 0.148(5) 0.117(4) 0.067(3) -0.001(3) 0.011(3) -0.009(4)
O1 0.114(3) 0.129(4) 0.075(3) -0.005(3) 0.004(3) -0.044(3)
C6 0.084(4) 0.083(4) 0.064(4) 0.011(4) 0.006(3) -0.020(4)
C7 0.086(4) 0.088(4) 0.065(4) 0.008(4) 0.002(4) -0.020(4)
C8 0.105(4) 0.102(3) 0.086(3) 0.011(3) 0.004(3) -0.014(3)
C5 0.082(4) 0.078(4) 0.063(4) 0.010(3) 0.005(3) -0.014(4)
C2 0.093(4) 0.093(4) 0.070(4) -0.007(4) 0.010(4) -0.021(4)
C9 0.096(4) 0.097(4) 0.074(4) -0.004(4) 0.010(4) -0.020(4)
C3 0.091(4) 0.086(4) 0.068(4) -0.006(4) 0.011(4) -0.012(4)
C10 0.092(4) 0.088(4) 0.069(4) -0.006(4) 0.009(4) -0.017(4)
C25 0.119(9) 0.136(9) 0.108(8) 0.009(8) 0.009(8) -0.002(8)
C23 0.108(6) 0.104(6) 0.087(5) 0.003(5) 0.010(5) 0.007(5)
C27 0.085(9) 0.140(13) 0.142(13) 0.010(12) 0.009(10) 0.007(10)
C26 0.104(10) 0.153(13) 0.134(12) 0.007(11) 0.006(10) -0.042(10)
C24 0.118(6) 0.123(6) 0.088(6) 0.008(6) 0.013(6) 0.004(6)
N3 0.063(8) 0.054(7) 0.086(11) -0.008(7) 0.011(7) -0.016(6)
C20 0.116(6) 0.100(6) 0.084(5) 0.002(5) 0.010(5) -0.016(5)
C21 0.120(6) 0.106(6) 0.081(5) 0.004(5) 0.007(5) 0.005(5)

loop_
_atom_type_symbol
_atom_type_description
_atom_type_scat_dispersion_real
_atom_type_scat_dispersion_imag
_atom_type_scat_source
C C 0.0181 0.0091 'International Tables Vol C Tables 4.2.6.8 and 6.1.1.4'
H H 0.0000 0.0000 'International Tables Vol C Tables 4.2.6.8 and 6.1.1.4'
N N 0.0311 0.0180 'International Tables Vol C Tables 4.2.6.8 and 6.1.1.4'
O O 0.0492 0.0322 'International Tables Vol C Tables 4.2.6.8 and 6.1.1.4'
Zn Zn -1.5491 0.6778 'International Tables Vol C Tables 4.2.6.8 and 6.1.1.4'

loop_
_geom_angle_atom_site_label_1
_geom_angle_atom_site_label_2
_geom_angle_atom_site_label_3
_geom_angle
_geom_angle_site_symmetry_1
_geom_angle_site_symmetry_3
O1 Zn1 N1 111.2(4) 2_554 .
O1 Zn1 O2 121.0(3) 2_554 .
N1 Zn1 O2 111.9(3) . .
O1 Zn1 O3 107.8(3) 2_554 4_544
N1 Zn1 O3 96.4(3) . 4_544
O2 Zn1 O3 105.3(3) . 4_544
N1 C22 N1 143.1(12) . 2
N1 C22 C23 102.1(9) . .
N1 C22 C23 101.8(8) 2 .
N1 C22 C23 101.8(8) . 2
N1 C22 C23 102.1(9) 2 2
C23 C22 C23 98.6(15) . 2
N1 C22 C20 57.5(8) . .
N1 C22 C20 94.1(9) 2 .
C23 C22 C20 91.6(10) . .
C23 C22 C20 158.6(9) 2 .
N1 C22 C20 94.1(9) . 2
N1 C22 C20 57.5(7) 2 2
C23 C22 C20 158.6(9) . 2
C23 C22 C20 91.6(10) 2 2
C20 C22 C20 85.4(13) . 2
N1 C22 C21 58.5(8) . .
N1 C22 C21 94.5(8) 2 .
C23 C22 C21 160.5(9) . .
C23 C22 C21 88.3(10) 2 .
C20 C22 C21 76.5(10) . .
C20 C22 C21 37.4(8) 2 .
N1 C22 C21 94.5(8) . 2
N1 C22 C21 58.5(8) 2 2
C23 C22 C21 88.3(10) . 2
C23 C22 C21 160.5(9) 2 2
C20 C22 C21 37.4(8) . 2
C20 C22 C21 76.5(10) 2 2
C21 C22 C21 91.2(13) . 2
C13 C14 C13 119.2(8) 2_654 .
C13 C14 C15 120.4(4) 2_654 .
C13 C14 C15 120.4(4) . .
C12 C11 C13 118.3(6) . .
C12 C11 C4 122.3(6) . .
C13 C11 C4 119.4(6) . .
C16 C17 C18 120.9(6) . .
C16 C17 H17 119.5 . .
C18 C17 H17 119.5 . .
C11 C12 C11 122.5(8) . 2_654
C11 C12 N2 118.7(4) . .
C11 C12 N2 118.7(4) 2_654 .
C11 C13 C14 120.9(6) . .
C11 C13 N3 121.0(8) . .
C14 C13 N3 118.1(8) . .
C19 O3 Zn1 133.5(5) . 4_554
C16 C15 C16 117.1(8) . 2_654
C16 C15 C14 121.5(4) . .
C16 C15 C14 121.5(4) 2_654 .
C17 C18 C17 117.4(8) 2_654 .
C17 C18 C19 121.3(4) 2_654 .
C17 C18 C19 121.3(4) . .
O3 C19 O3 125.8(8) 2_654 .
O3 C19 C18 117.1(4) 2_654 .
O3 C19 C18 117.1(4) . .
C3 C4 C5 89.4(10) . .
C3 C4 C8 55.2(9) . .
C5 C4 C8 115.9(8) . .
C3 C4 C10 117.6(10) . .
C5 C4 C10 51.5(9) . .
C8 C4 C10 96.3(9) . .
C3 C4 C11 122.7(9) . .
C5 C4 C11 124.3(8) . .
C8 C4 C11 119.7(6) . .
C10 C4 C11 119.6(8) . .
C17 C16 C15 121.8(6) . .
C17 C16 H16 119.1 . .
C15 C16 H16 119.1 . .
C6 C0AA C2 91.8(11) . .
C6 C0AA C7 118.6(10) . .
C2 C0AA C7 52.1(10) . .
C6 C0AA C9 50.8(10) . .
C2 C0AA C9 114.9(11) . .
C7 C0AA C9 96.7(10) . .
C6 C0AA C1 122.4(8) . .
C2 C0AA C1 124.8(9) . .
C7 C0AA C1 119.0(8) . .
C9 C0AA C1 120.3(9) . .
O2 C1 O1 124.2(7) . .
O2 C1 C0AA 118.2(6) . .
O1 C1 C0AA 117.2(6) . .
C1 O2 Zn1 132.7(5) . .
C22 N1 C20 85.1(9) . .
C22 N1 C21 84.7(9) . .
C20 N1 C21 93.3(12) . .
C22 N1 Zn1 151.3(8) . .
C20 N1 Zn1 115.3(9) . .
C21 N1 Zn1 112.5(8) . .
C1 O1 Zn1 135.9(5) . 2_554
C0AA C6 C5 123.3(12) . .
C0AA C6 H6 118.4 . .
C5 C6 H6 118.4 . .
C8 C7 C0AA 119.7(12) . .
C8 C7 H7 120.2 . .
C0AA C7 H7 120.2 . .
C7 C8 C4 120.5(9) . .
C7 C8 H8 119.8 . .
C4 C8 H8 119.8 . .
C6 C5 C4 122.0(13) . .
C6 C5 H5 119.0 . .
C4 C5 H5 119.0 . .
C0AA C2 C3 124.9(14) . .
C0AA C2 H2 117.6 . .
C3 C2 H2 117.6 . .
C10 C9 C0AA 121.0(15) . .
C10 C9 H9 119.5 . .
C0AA C9 H9 119.5 . .
C4 C3 C2 120.5(14) . .
C4 C3 H3 119.8 . .
C2 C3 H3 119.8 . .
C9 C10 C4 120.6(14) . .
C9 C10 H10 119.7 . .
C4 C10 H10 119.7 . .
C26 C25 C27 109(2) . .
C26 C25 C24 87(2) . .
C27 C25 C24 164(2) . .
C24 C23 C22 109.0(15) . .
C24 C23 H23A 109.9 . .
C22 C23 H23A 109.9 . .
C24 C23 H23B 109.9 . .
C22 C23 H23B 109.9 . .
H23A C23 H23B 108.3 . .
C25 C27 H27A 109.5 . .
C25 C27 H27B 109.5 . .
H27A C27 H27B 109.5 . .
C25 C27 H27C 109.5 . .
H27A C27 H27C 109.5 . .
H27B C27 H27C 109.5 . .
C25 C26 H26A 109.5 . .
C25 C26 H26B 109.5 . .
H26A C26 H26B 109.5 . .
C25 C26 H26C 109.5 . .
H26A C26 H26C 109.5 . .
H26B C26 H26C 109.5 . .
C23 C24 C25 108.2(17) . .
C23 C24 H24A 110.1 . .
C25 C24 H24A 110.1 . .
C23 C24 H24B 110.1 . .
C25 C24 H24B 110.1 . .
H24A C24 H24B 108.4 . .
C21 C20 N1 109.5(16) 2 .
C21 C20 C22 72.5(13) 2 .
N1 C20 C22 37.4(5) . .
C20 C21 N1 105.0(17) 2 .
C20 C21 C22 70.2(13) 2 .
N1 C21 C22 36.8(5) . .

loop_
_geom_bond_atom_site_label_1
_geom_bond_atom_site_label_2
_geom_bond_distance
_geom_bond_site_symmetry_2
Zn1 O1 1.905(6) 2_554
Zn1 N1 1.931(8) .
Zn1 O2 1.934(6) .
Zn1 O3 1.975(5) 4_544
C22 N1 1.160(8) .
C22 N1 1.161(8) 2
C22 C23 1.74(2) .
C22 C23 1.74(2) 2
C22 C20 1.90(2) .
C22 C20 1.90(2) 2
C22 C21 1.93(2) .
C22 C21 1.93(2) 2
C14 C13 1.401(7) 2_654
C14 C13 1.401(7) .
C14 C15 1.486(11) .
C11 C12 1.392(8) .
C11 C13 1.398(9) .
C11 C4 1.475(9) .
C17 C16 1.361(9) .
C17 C18 1.392(7) .
C17 H17 0.9300 .
C12 C11 1.392(8) 2_654
C12 N2 1.45(3) .
C13 N3 1.422(17) .
O3 C19 1.234(6) .
O3 Zn1 1.975(5) 4_554
C15 C16 1.385(7) .
C15 C16 1.385(7) 2_654
C18 C17 1.392(7) 2_654
C18 C19 1.474(11) .
C19 O3 1.234(6) 2_654
C4 C3 1.311(16) .
C4 C5 1.363(14) .
C4 C8 1.427(12) .
C4 C10 1.429(16) .
C16 H16 0.9300 .
C0AA C6 1.307(16) .
C0AA C2 1.327(17) .
C0AA C7 1.400(15) .
C0AA C9 1.426(18) .
C0AA C1 1.480(9) .
C1 O2 1.223(8) .
C1 O1 1.252(9) .
N1 C20 1.61(2) .
N1 C21 1.65(2) .
O1 Zn1 1.905(6) 2_554
C6 C5 1.363(19) .
C6 H6 0.9300 .
C7 C8 1.386(17) .
C7 H7 0.9300 .
C8 H8 0.9300 .
C5 H5 0.9300 .
C2 C3 1.37(2) .
C2 H2 0.9300 .
C9 C10 1.34(2) .
C9 H9 0.9300 .
C3 H3 0.9300 .
C10 H10 0.9300 .
C25 C26 1.35(3) .
C25 C27 1.62(4) .
C25 C24 1.85(3) .
C23 C24 1.61(3) .
C23 H23A 0.9700 .
C23 H23B 0.9700 .
C27 H27A 0.9600 .
C27 H27B 0.9600 .
C27 H27C 0.9600 .
C26 H26A 0.9600 .
C26 H26B 0.9600 .
C26 H26C 0.9600 .
C24 H24A 0.9700 .
C24 H24B 0.9700 .
C20 C21 1.23(2) 2
C21 C20 1.23(2) 2

loop_
_geom_torsion_atom_site_label_1
_geom_torsion_atom_site_label_2
_geom_torsion_atom_site_label_3
_geom_torsion_atom_site_label_4
_geom_torsion
_geom_torsion_site_symmetry_1
_geom_torsion_site_symmetry_4
C13 C11 C12 C11 -0.2(4) . 2_654
C4 C11 C12 C11 179.3(6) . 2_654
C13 C11 C12 N2 179.8(4) . .
C4 C11 C12 N2 -0.7(6) . .
C12 C11 C13 C14 0.4(8) . .
C4 C11 C13 C14 -179.1(5) . .
C12 C11 C13 N3 179.4(9) . .
C4 C11 C13 N3 -0.2(12) . .
C13 C14 C13 C11 -0.2(4) 2_654 .
C15 C14 C13 C11 179.8(4) . .
C13 C14 C13 N3 -179.2(10) 2_654 .
C15 C14 C13 N3 0.8(10) . .
C13 C14 C15 C16 80.5(5) 2_654 .
C13 C14 C15 C16 -99.5(5) . .
C13 C14 C15 C16 -99.6(5) 2_654 2_654
C13 C14 C15 C16 80.5(5) . 2_654
C16 C17 C18 C17 0.7(5) . 2_654
C16 C17 C18 C19 -179.3(5) . .
Zn1 O3 C19 O3 -5.2(4) 4_554 2_654
Zn1 O3 C19 C18 174.8(4) 4_554 .
C17 C18 C19 O3 3.8(5) 2_654 2_654
C17 C18 C19 O3 -176.2(5) . 2_654
C17 C18 C19 O3 -176.2(5) 2_654 .
C17 C18 C19 O3 3.8(5) . .
C12 C11 C4 C3 -56.6(12) . .
C13 C11 C4 C3 123.0(11) . .
C12 C11 C4 C5 58.4(11) . .
C13 C11 C4 C5 -122.1(10) . .
C12 C11 C4 C8 -122.1(7) . .
C13 C11 C4 C8 57.4(9) . .
C12 C11 C4 C10 119.9(10) . .
C13 C11 C4 C10 -60.6(11) . .
C18 C17 C16 C15 -1.5(11) . .
C16 C15 C16 C17 0.7(6) 2_654 .
C14 C15 C16 C17 -179.3(6) . .
C6 C0AA C1 O2 27.5(14) . .
C2 C0AA C1 O2 146.7(12) . .
C7 C0AA C1 O2 -151.3(11) . .
C9 C0AA C1 O2 -32.7(14) . .
C6 C0AA C1 O1 -159.1(11) . .
C2 C0AA C1 O1 -39.9(15) . .
C7 C0AA C1 O1 22.1(13) . .
C9 C0AA C1 O1 140.7(12) . .
O1 C1 O2 Zn1 -2.7(14) . .
C0AA C1 O2 Zn1 170.3(6) . .
O1 Zn1 O2 C1 -46.5(10) 2_554 .
N1 Zn1 O2 C1 179.4(8) . .
O3 Zn1 O2 C1 75.8(9) 4_544 .
N1 C22 N1 C20 45.1(8) 2 .
C23 C22 N1 C20 -84.1(12) . .
C23 C22 N1 C20 174.4(11) 2 .
C20 C22 N1 C20 81.9(15) 2 .
C21 C22 N1 C20 93.8(12) . .
C21 C22 N1 C20 5.2(11) 2 .
N1 C22 N1 C21 -48.6(8) 2 .
C23 C22 N1 C21 -177.8(11) . .
C23 C22 N1 C21 80.6(12) 2 .
C20 C22 N1 C21 -93.8(12) . .
C20 C22 N1 C21 -11.8(11) 2 .
C21 C22 N1 C21 -88.6(14) 2 .
N1 C22 N1 Zn1 -177.6(17) 2 .
C23 C22 N1 Zn1 53.2(18) . .
C23 C22 N1 Zn1 -48.4(18) 2 .
C20 C22 N1 Zn1 137(2) . .
C20 C22 N1 Zn1 -140.8(17) 2 .
C21 C22 N1 Zn1 -129.0(19) . .
C21 C22 N1 Zn1 142.4(17) 2 .
O1 Zn1 N1 C22 -67.2(17) 2_554 .
O2 Zn1 N1 C22 71.5(17) . .
O3 Zn1 N1 C22 -179.1(16) 4_544 .
O1 Zn1 N1 C20 64.4(11) 2_554 .
O2 Zn1 N1 C20 -156.9(10) . .
O3 Zn1 N1 C20 -47.5(10) 4_544 .
O1 Zn1 N1 C21 169.7(10) 2_554 .
O2 Zn1 N1 C21 -51.6(10) . .
O3 Zn1 N1 C21 57.8(10) 4_544 .
O2 C1 O1 Zn1 -16.0(15) . 2_554
C0AA C1 O1 Zn1 171.1(7) . 2_554
C2 C0AA C6 C5 45.2(18) . .
C7 C0AA C6 C5 -2(2) . .
C9 C0AA C6 C5 -76.0(18) . .
C1 C0AA C6 C5 179.3(13) . .
C6 C0AA C7 C8 0(2) . .
C2 C0AA C7 C8 -67.5(15) . .
C9 C0AA C7 C8 49.0(17) . .
C1 C0AA C7 C8 179.2(11) . .
C0AA C7 C8 C4 0(2) . .
C3 C4 C8 C7 71.2(14) . .
C5 C4 C8 C7 1.8(16) . .
C10 C4 C8 C7 -48.2(14) . .
C11 C4 C8 C7 -177.7(11) . .
C0AA C6 C5 C4 3(2) . .
C3 C4 C5 C6 -53.5(17) . .
C8 C4 C5 C6 -3.3(19) . .
C10 C4 C5 C6 73.4(17) . .
C11 C4 C5 C6 176.2(12) . .
C6 C0AA C2 C3 -45(2) . .
C7 C0AA C2 C3 80.8(19) . .
C9 C0AA C2 C3 2(2) . .
C1 C0AA C2 C3 -177.2(14) . .
C6 C0AA C9 C10 71.5(19) . .
C2 C0AA C9 C10 1(2) . .
C7 C0AA C9 C10 -50.1(19) . .
C1 C0AA C9 C10 -179.5(14) . .
C5 C4 C3 C2 53.9(17) . .
C8 C4 C3 C2 -68.8(16) . .
C10 C4 C3 C2 9(2) . .
C11 C4 C3 C2 -174.5(13) . .
C0AA C2 C3 C4 -8(3) . .
C0AA C9 C10 C4 1(3) . .
C3 C4 C10 C9 -6(2) . .
C5 C4 C10 C9 -70.3(17) . .
C8 C4 C10 C9 48.0(18) . .
C11 C4 C10 C9 177.5(14) . .
N1 C22 C23 C24 75.6(15) . .
N1 C22 C23 C24 -76.0(15) 2 .
C23 C22 C23 C24 179.7(18) 2 .
C20 C22 C23 C24 18.5(14) . .
C20 C22 C23 C24 -63(3) 2 .
C21 C22 C23 C24 70(3) . .
C21 C22 C23 C24 -18.7(14) 2 .
C22 C23 C24 C25 177.5(12) . .
C26 C25 C24 C23 -179.7(19) . .
C27 C25 C24 C23 2(8) . .
C22 N1 C20 C21 -8.6(18) . 2
C21 N1 C20 C21 75.8(17) . 2
Zn1 N1 C20 C21 -167.5(15) . 2
C21 N1 C20 C22 84.4(9) . .
Zn1 N1 C20 C22 -158.9(11) . .
N1 C22 C20 C21 171.5(18) . 2
N1 C22 C20 C21 16.8(15) 2 2
C23 C22 C20 C21 -85.2(16) . 2
C23 C22 C20 C21 156(3) 2 2
C20 C22 C20 C21 73.7(14) 2 2
C21 C22 C20 C21 110.4(16) . 2
N1 C22 C20 N1 -154.7(9) 2 .
C23 C22 C20 N1 103.3(10) . .
C23 C22 C20 N1 -15(3) 2 .
C20 C22 C20 N1 -97.8(10) 2 .
C21 C22 C20 N1 -61.1(9) . .
C21 C22 C20 N1 -171.5(18) 2 .
C22 N1 C21 C20 19.2(17) . 2
C20 N1 C21 C20 -65.6(17) . 2
Zn1 N1 C21 C20 175.4(15) . 2
C20 N1 C21 C22 -84.7(9) . .
Zn1 N1 C21 C22 156.2(10) . .
N1 C22 C21 C20 -160.3(18) . 2
N1 C22 C21 C20 -7.2(15) 2 2
C23 C22 C21 C20 -154(3) . 2
C23 C22 C21 C20 94.8(16) 2 2
C20 C22 C21 C20 -100.3(17) . 2
C21 C22 C21 C20 -65.7(13) 2 2
N1 C22 C21 N1 153.1(9) 2 .
C23 C22 C21 N1 6(3) . .
C23 C22 C21 N1 -104.9(10) 2 .
C20 C22 C21 N1 59.9(9) . .
C20 C22 C21 N1 160.3(18) 2 .
C21 C22 C21 N1 94.6(10) 2 .

loop_
_platon_squeeze_void_nr
_platon_squeeze_void_average_x
_platon_squeeze_void_average_y
_platon_squeeze_void_average_z
_platon_squeeze_void_volume
_platon_squeeze_void_count_electrons
1 0.500 0.000 -0.020 445.7 100.9
2 0.000 0.500 -0.032 445.7 100.9
